data_7157200
loop_
_publ_author_name
'Galeev, Andrew R.'
'Mokrushin, Ivan G.'
'Dmitriev, Maksim V.'
'Mashevskaya, Irina V.'
'Maslivets, Andrey N.'
'Rubin, Michael'

_publ_section_title
;
 Synthesis of meta-Substituted Anilines via Three-Component Reaction of
 Acetone, Amines, and 1,3-Diketones
;
_journal_name_full 'Organic &amp; Biomolecular Chemistry'
_journal_paper_doi 10.1039/C9OB02120E
_journal_year 2019
_chemical_formula_moiety 'C19 H13 Cl F3 N'
_chemical_formula_sum 'C19 H13 Cl F3 N'
_chemical_formula_weight 347.75
_space_group_crystal_system orthorhombic
_space_group_IT_number 56
_space_group_name_Hall '-P 2ab 2ac'
_space_group_name_H-M_alt 'P c c n'
_atom_sites_solution_hydrogens mixed
_atom_sites_solution_primary iterative
_audit_creation_date 2018-03-30
_audit_creation_method
;
Olex2 1.2
(compiled 2017.08.10 svn.r3458 for OlexSys, GUI svn.r5381)
;
_audit_update_record
;
2019-03-24 deposited with the CCDC.	2019-11-12 downloaded from the CCDC.
;
_cell_angle_alpha 90
_cell_angle_beta 90
_cell_angle_gamma 90
_cell_formula_units_Z 8
_cell_length_a 19.452(7)
_cell_length_b 16.461(7)
_cell_length_c 10.122(3)
_cell_measurement_reflns_used 1785
_cell_measurement_temperature 295
_cell_measurement_theta_max 23.1150
_cell_measurement_theta_min 3.2520
_cell_volume 3241(2)
_computing_cell_refinement
;
CrysAlisPro, Agilent Technologies,
Version 1.171.37.33 (release 27-03-2014 CrysAlis171 .NET)
(compiled Mar 27 2014,17:12:48)
;
_computing_data_collection
;
CrysAlisPro, Agilent Technologies,
Version 1.171.37.33 (release 27-03-2014 CrysAlis171 .NET)
(compiled Mar 27 2014,17:12:48)
;
_computing_data_reduction
;
CrysAlisPro, Agilent Technologies,
Version 1.171.37.33 (release 27-03-2014 CrysAlis171 .NET)
(compiled Mar 27 2014,17:12:48)
;
_computing_molecular_graphics 'Olex2 (Dolomanov et al., 2009)'
_computing_publication_material 'Olex2 (Dolomanov et al., 2009)'
_computing_structure_refinement 'ShelXL (Sheldrick, 2015)'
_computing_structure_solution 'olex2.solve (Bourhis et al., 2015)'
_diffrn_ambient_temperature 295.15
_diffrn_measured_fraction_theta_full 0.999
_diffrn_measured_fraction_theta_max 0.874
_diffrn_measurement_device_type 'New Xcalibur, Ruby'
_diffrn_measurement_method '\w scans'
_diffrn_radiation_type MoK\a
_diffrn_radiation_wavelength 0.71073
_diffrn_reflns_av_R_equivalents 0.0444
_diffrn_reflns_av_unetI/netI 0.0468
_diffrn_reflns_Laue_measured_fraction_full 0.999
_diffrn_reflns_Laue_measured_fraction_max 0.874
_diffrn_reflns_limit_h_max 24
_diffrn_reflns_limit_h_min -23
_diffrn_reflns_limit_k_max 22
_diffrn_reflns_limit_k_min -14
_diffrn_reflns_limit_l_max 11
_diffrn_reflns_limit_l_min -13
_diffrn_reflns_number 11089
_diffrn_reflns_point_group_measured_fraction_full 0.999
_diffrn_reflns_point_group_measured_fraction_max 0.874
_diffrn_reflns_theta_full 26.000
_diffrn_reflns_theta_max 29.468
_diffrn_reflns_theta_min 3.157
_exptl_absorpt_coefficient_mu 0.266
_exptl_absorpt_correction_T_max 1.00000
_exptl_absorpt_correction_T_min 0.85371
_exptl_absorpt_correction_type multi-scan
_exptl_absorpt_process_details
;
CrysAlisPro, Agilent Technologies,
Version 1.171.37.33 (release 27-03-2014 CrysAlis171 .NET)
(compiled Mar 27 2014,17:12:48)
Empirical absorption correction using spherical harmonics,
 implemented in SCALE3 ABSPACK scaling algorithm.
;
_exptl_crystal_colour 'clear colourless'
_exptl_crystal_colour_lustre clear
_exptl_crystal_colour_primary colourless
_exptl_crystal_density_diffrn 1.425
_exptl_crystal_description prism
_exptl_crystal_F_000 1424
_exptl_crystal_size_max 0.54
_exptl_crystal_size_mid 0.2
_exptl_crystal_size_min 0.08
_refine_diff_density_max 0.167
_refine_diff_density_min -0.249
_refine_diff_density_rms 0.046
_refine_ls_extinction_method none
_refine_ls_goodness_of_fit_ref 1.038
_refine_ls_hydrogen_treatment mixed
_refine_ls_matrix_type full
_refine_ls_number_parameters 249
_refine_ls_number_reflns 3920
_refine_ls_number_restraints 0
_refine_ls_restrained_S_all 1.038
_refine_ls_R_factor_all 0.1124
_refine_ls_R_factor_gt 0.0562
_refine_ls_shift/su_max 0.001
_refine_ls_shift/su_mean 0.000
_refine_ls_structure_factor_coef Fsqd
_refine_ls_weighting_details 'w=1/[\s^2^(Fo^2^)+(0.0471P)^2^+0.3880P] where P=(Fo^2^+2Fc^2^)/3'
_refine_ls_weighting_scheme calc
_refine_ls_wR_factor_gt 0.1083
_refine_ls_wR_factor_ref 0.1354
_reflns_Friedel_coverage 0.000
_reflns_number_gt 2212
_reflns_number_total 3920
_reflns_threshold_expression 'I > 2\s(I)'
_cod_data_source_file c9ob02120e2.cif
_cod_data_source_block psu-683(bara-67)
_cod_database_code 7157200
_shelx_shelxl_version_number 2018/1
_shelx_space_group_comment
;
The symmetry employed for this shelxl refinement is uniquely defined
by the following loop, which should always be used as a source of
symmetry information in preference to the above space-group names.
They are only intended as comments.
;
_shelx_estimated_absorpt_t_max 0.979
_shelx_estimated_absorpt_t_min 0.870
_olex2_refinement_description
;
1. Fixed Uiso
 At 1.2 times of:
  All C(H) groups
2. Others
 Sof(F1A)=Sof(F2A)=Sof(F23A)=1-FVAR(1)
 Sof(F1)=Sof(F3)=Sof(F3A)=FVAR(1)
3.a Aromatic/amide H refined with riding coordinates:
 C2(H2), C4(H4), C6(H6), C8(H8), C9(H9), C10(H10), C11(H11), C12(H12),
 C14(H14), C15(H15), C17(H17), C18(H18)
;
_olex2_submission_special_instructions 'No special instructions were received'

loop_
_space_group_symop_operation_xyz
'x, y, z'
'-x+1/2, -y+1/2, z'
'x+1/2, -y, -z+1/2'
'-x, y+1/2, -z+1/2'
'-x, -y, -z'
'x-1/2, y-1/2, -z'
'-x-1/2, y, z-1/2'
'x, -y-1/2, z-1/2'

loop_
_atom_site_label
_atom_site_type_symbol
_atom_site_fract_x
_atom_site_fract_y
_atom_site_fract_z
_atom_site_U_iso_or_equiv
_atom_site_adp_type
_atom_site_occupancy
_atom_site_site_symmetry_order
_atom_site_calc_flag
_atom_site_refinement_flags_posn
_atom_site_refinement_flags_occupancy
_atom_site_disorder_assembly
_atom_site_disorder_group
C1 C 0.55730(11) 0.61608(12) 1.0350(2) 0.0552(5) Uani 1 1 d . . . .
C2 C 0.60456(11) 0.55466(13) 1.0090(2) 0.0586(6) Uani 1 1 d . . . .
H2 H 0.636542 0.539550 1.072689 0.070 Uiso 1 1 calc R . . .
C3 C 0.60354(11) 0.51649(12) 0.8880(2) 0.0555(5) Uani 1 1 d . . . .
C4 C 0.55806(11) 0.53828(12) 0.7905(2) 0.0566(6) Uani 1 1 d . . . .
H4 H 0.558980 0.511905 0.709266 0.068 Uiso 1 1 calc R . . .
C5 C 0.51047(11) 0.60007(12) 0.8136(2) 0.0529(5) Uani 1 1 d . . . .
C6 C 0.51091(12) 0.63698(12) 0.9369(2) 0.0565(6) Uani 1 1 d . . . .
H6 H 0.478750 0.677386 0.954343 0.068 Uiso 1 1 calc R . . .
C7 C 0.46191(12) 0.62670(12) 0.7098(2) 0.0552(6) Uani 1 1 d . . . .
C8 C 0.48066(13) 0.62857(13) 0.5773(2) 0.0671(6) Uani 1 1 d . . . .
H8 H 0.525028 0.613586 0.553267 0.081 Uiso 1 1 calc R . . .
C9 C 0.43498(17) 0.65210(16) 0.4814(3) 0.0792(8) Uani 1 1 d . . . .
H9 H 0.448699 0.652777 0.393414 0.095 Uiso 1 1 calc R . . .
C10 C 0.36919(18) 0.67465(15) 0.5141(3) 0.0833(8) Uani 1 1 d . . . .
H10 H 0.338351 0.690553 0.448873 0.100 Uiso 1 1 calc R . . .
C11 C 0.34951(14) 0.67343(16) 0.6441(3) 0.0826(8) Uani 1 1 d . . . .
H11 H 0.304927 0.688285 0.666844 0.099 Uiso 1 1 calc R . . .
C12 C 0.39500(14) 0.65047(14) 0.7415(3) 0.0681(6) Uani 1 1 d . . . .
H12 H 0.380990 0.650793 0.829353 0.082 Uiso 1 1 calc R . . .
C13 C 0.59786(11) 0.65055(13) 1.2642(2) 0.0547(5) Uani 1 1 d . . . .
C14 C 0.62327(11) 0.71873(12) 1.3266(2) 0.0575(5) Uani 1 1 d . . . .
H14 H 0.614299 0.769784 1.291184 0.069 Uiso 1 1 calc R . . .
C15 C 0.66150(11) 0.71248(13) 1.4397(2) 0.0608(6) Uani 1 1 d . . . .
H15 H 0.677461 0.759157 1.481427 0.073 Uiso 1 1 calc R . . .
C16 C 0.67636(11) 0.63731(13) 1.4918(2) 0.0581(6) Uani 1 1 d . . . .
C17 C 0.65151(12) 0.56864(13) 1.4308(2) 0.0628(6) Uani 1 1 d . . . .
H17 H 0.661492 0.517626 1.465290 0.075 Uiso 1 1 calc R . . .
C18 C 0.61200(12) 0.57535(12) 1.3189(2) 0.0615(6) Uani 1 1 d . . . .
H18 H 0.594506 0.528734 1.279399 0.074 Uiso 1 1 calc R . . .
C19 C 0.65304(14) 0.44860(16) 0.8627(3) 0.0692(7) Uani 1 1 d . . . .
Cl1 Cl 0.72581(3) 0.62946(4) 1.63387(6) 0.0813(3) Uani 1 1 d . . . .
N1 N 0.55578(12) 0.66015(14) 1.1526(2) 0.0690(6) Uani 1 1 d . . . .
H1 H 0.5367(14) 0.7053(17) 1.145(2) 0.094(10) Uiso 1 1 d . . . .
F1 F 0.6210(5) 0.3776(4) 0.8517(9) 0.102(3) Uani 0.593(19) 1 d . P A 1
F3 F 0.6953(6) 0.4323(7) 0.9645(7) 0.105(2) Uani 0.593(19) 1 d . P A 1
F3A F 0.6887(7) 0.4545(6) 0.7588(11) 0.127(4) Uani 0.593(19) 1 d . P A 1
F1A F 0.6361(11) 0.3831(9) 0.912(3) 0.172(8) Uani 0.407(19) 1 d . P A 2
F2A F 0.7156(5) 0.4705(12) 0.899(3) 0.127(6) Uani 0.407(19) 1 d . P A 2
F23A F 0.6643(9) 0.4350(10) 0.7372(10) 0.123(5) Uani 0.407(19) 1 d . P A 2

loop_
_atom_site_aniso_label
_atom_site_aniso_U_11
_atom_site_aniso_U_22
_atom_site_aniso_U_33
_atom_site_aniso_U_23
_atom_site_aniso_U_13
_atom_site_aniso_U_12
C1 0.0573(14) 0.0454(11) 0.0629(13) -0.0081(10) 0.0109(11) -0.0072(11)
C2 0.0543(14) 0.0538(12) 0.0678(13) -0.0084(11) 0.0039(11) -0.0037(11)
C3 0.0513(13) 0.0457(12) 0.0696(13) -0.0093(10) 0.0120(11) -0.0064(10)
C4 0.0566(14) 0.0488(12) 0.0642(13) -0.0125(10) 0.0113(11) -0.0086(11)
C5 0.0517(13) 0.0414(11) 0.0655(13) -0.0038(10) 0.0094(11) -0.0124(10)
C6 0.0541(13) 0.0423(11) 0.0732(14) -0.0052(10) 0.0159(12) -0.0055(10)
C7 0.0594(15) 0.0380(11) 0.0683(14) -0.0050(10) 0.0072(12) -0.0123(10)
C8 0.0672(16) 0.0579(14) 0.0762(15) 0.0001(12) 0.0060(14) -0.0132(12)
C9 0.097(2) 0.0686(17) 0.0723(16) 0.0013(13) -0.0039(16) -0.0185(16)
C10 0.095(2) 0.0631(16) 0.092(2) 0.0028(14) -0.0213(17) -0.0017(16)
C11 0.0717(18) 0.0691(17) 0.107(2) -0.0042(15) -0.0030(17) 0.0091(14)
C12 0.0712(17) 0.0554(14) 0.0778(15) -0.0035(11) 0.0060(14) 0.0022(12)
C13 0.0554(13) 0.0480(12) 0.0608(13) -0.0114(10) 0.0128(11) -0.0010(11)
C14 0.0593(14) 0.0397(11) 0.0734(13) -0.0076(10) 0.0105(12) 0.0040(10)
C15 0.0529(14) 0.0476(12) 0.0820(15) -0.0168(11) 0.0062(12) -0.0043(10)
C16 0.0465(13) 0.0574(13) 0.0702(13) -0.0067(11) 0.0106(10) -0.0009(11)
C17 0.0673(16) 0.0444(12) 0.0765(15) 0.0016(11) 0.0152(13) -0.0001(11)
C18 0.0706(16) 0.0415(12) 0.0724(14) -0.0109(10) 0.0111(12) -0.0114(11)
C19 0.0680(19) 0.0670(17) 0.0725(17) -0.0129(14) 0.0048(16) 0.0066(14)
Cl1 0.0710(5) 0.0875(5) 0.0854(5) -0.0011(3) -0.0062(3) 0.0010(3)
N1 0.0803(15) 0.0560(12) 0.0705(13) -0.0170(10) 0.0002(11) 0.0120(12)
F1 0.102(3) 0.047(3) 0.157(6) -0.016(4) 0.006(4) 0.005(2)
F3 0.094(4) 0.116(5) 0.104(3) -0.029(3) -0.011(3) 0.046(3)
F3A 0.150(7) 0.087(4) 0.144(8) 0.037(4) 0.103(6) 0.044(4)
F1A 0.176(15) 0.092(9) 0.247(18) 0.082(9) 0.138(12) 0.063(8)
F2A 0.054(4) 0.138(9) 0.190(12) -0.084(9) -0.026(5) 0.027(4)
F23A 0.147(9) 0.141(9) 0.083(5) -0.055(6) -0.003(6) 0.065(7)

loop_
_atom_type_symbol
_atom_type_description
_atom_type_scat_dispersion_real
_atom_type_scat_dispersion_imag
_atom_type_scat_source
C C 0.0033 0.0016 'International Tables Vol C Tables 4.2.6.8 and 6.1.1.4'
H H 0.0000 0.0000 'International Tables Vol C Tables 4.2.6.8 and 6.1.1.4'
Cl Cl 0.1484 0.1585 'International Tables Vol C Tables 4.2.6.8 and 6.1.1.4'
F F 0.0171 0.0103 'International Tables Vol C Tables 4.2.6.8 and 6.1.1.4'
N N 0.0061 0.0033 'International Tables Vol C Tables 4.2.6.8 and 6.1.1.4'

loop_
_geom_angle_atom_site_label_1
_geom_angle_atom_site_label_2
_geom_angle_atom_site_label_3
_geom_angle
C2 C1 N1 123.6(2)
C6 C1 C2 118.34(19)
C6 C1 N1 118.0(2)
C3 C2 C1 119.4(2)
C2 C3 C19 118.9(2)
C4 C3 C2 122.0(2)
C4 C3 C19 119.12(19)
C3 C4 C5 119.85(19)
C4 C5 C7 121.39(19)
C6 C5 C4 117.7(2)
C6 C5 C7 120.9(2)
C1 C6 C5 122.7(2)
C8 C7 C5 121.6(2)
C8 C7 C12 117.4(2)
C12 C7 C5 121.0(2)
C9 C8 C7 121.3(3)
C8 C9 C10 120.6(3)
C11 C10 C9 119.2(3)
C10 C11 C12 120.8(3)
C11 C12 C7 120.7(2)
C14 C13 C18 118.3(2)
C14 C13 N1 119.0(2)
C18 C13 N1 122.6(2)
C15 C14 C13 121.1(2)
C14 C15 C16 120.2(2)
C15 C16 C17 119.5(2)
C15 C16 Cl1 120.09(18)
C17 C16 Cl1 120.40(18)
C18 C17 C16 120.1(2)
C17 C18 C13 120.9(2)
F1 C19 C3 111.7(5)
F1 C19 F3 100.1(6)
F3 C19 C3 114.3(3)
F3A C19 C3 116.0(4)
F3A C19 F1 104.8(6)
F3A C19 F3 108.5(5)
F1A C19 C3 114.4(6)
F1A C19 F2A 111.9(8)
F1A C19 F23A 106.7(11)
F2A C19 C3 110.0(4)
F23A C19 C3 113.7(6)
F23A C19 F2A 99.2(8)
C1 N1 C13 128.0(2)

loop_
_geom_bond_atom_site_label_1
_geom_bond_atom_site_label_2
_geom_bond_distance
C1 C2 1.392(3)
C1 C6 1.386(3)
C1 N1 1.394(3)
C2 C3 1.377(3)
C3 C4 1.373(3)
C3 C19 1.497(3)
C4 C5 1.395(3)
C5 C6 1.388(3)
C5 C7 1.479(3)
C7 C8 1.390(3)
C7 C12 1.397(3)
C8 C9 1.372(3)
C9 C10 1.373(4)
C10 C11 1.370(4)
C11 C12 1.377(3)
C13 C14 1.379(3)
C13 C18 1.384(3)
C13 N1 1.404(3)
C14 C15 1.369(3)
C15 C16 1.376(3)
C16 C17 1.376(3)
C16 Cl1 1.734(2)
C17 C18 1.373(3)
C19 F1 1.329(8)
C19 F3 1.346(5)
C19 F3A 1.264(7)
C19 F1A 1.233(12)
C19 F2A 1.320(8)
C19 F23A 1.308(10)
